data_7154780
loop_
_publ_author_name
'Janiak, Agnieszka'
'Petryk, Ma\/lgorzata'
'Barbour, Leonard J.'
'Kwit, Marcin'

_publ_section_title
;
 Readily prepared inclusion forming chiral calixsalens.
;
_journal_issue 2
_journal_name_full 'Organic &amp; biomolecular chemistry'
_journal_page_first 669
_journal_page_last 673
_journal_paper_doi 10.1039/c5ob02090e
_journal_volume 14
_journal_year 2015
_chemical_absolute_configuration rm
_chemical_formula_moiety 'C54 H72 N6 O3'
_chemical_formula_sum 'C54 H72 N6 O3'
_chemical_formula_weight 853.18
_chemical_name_systematic
; 
 ? 
;
_space_group_IT_number 182
_symmetry_cell_setting hexagonal
_symmetry_space_group_name_Hall 'P 6c 2c'
_symmetry_space_group_name_H-M 'P 63 2 2'
_atom_sites_solution_hydrogens geom
_atom_sites_solution_primary direct
_atom_sites_solution_secondary difmap
_audit_creation_method SHELXL-97
_audit_update_record
;
2015-10-29 deposited with the CCDC.
2015-10-30 downloaded from the CCDC.
;
_cell_angle_alpha 90.00
_cell_angle_beta 90.00
_cell_angle_gamma 120.00
_cell_formula_units_Z 4
_cell_length_a 18.740(3)
_cell_length_b 18.740(3)
_cell_length_c 22.056(3)
_cell_measurement_reflns_used 9998
_cell_measurement_temperature 100(2)
_cell_measurement_theta_max 25.65
_cell_measurement_theta_min 1.85
_cell_volume 6708.1(18)
_computing_cell_refinement 'APEX2 v2012.10-0 (Bruker AXS, 2005-2012)'
_computing_data_collection 'APEX2 v2012.10-0 (Bruker AXS, 2005-2012)'
_computing_data_reduction 'SAINT (Bruker AXS, 2009)'
_computing_molecular_graphics 'XSeed (Barbour, 2001)'
_computing_publication_material 'SHELXL-97 (Sheldrick, 2008)'
_computing_structure_refinement 'SHELXL-97 (Sheldrick, 1997)'
_computing_structure_solution 'SHELXS-97 (Sheldrick, 1990)'
_diffrn_ambient_temperature 100(2)
_diffrn_measured_fraction_theta_full 0.997
_diffrn_measured_fraction_theta_max 0.997
_diffrn_measurement_device_type 'Bruker APEX-II CCD'
_diffrn_radiation_monochromator graphite
_diffrn_radiation_source 'sealed tube'
_diffrn_radiation_type MoK\a
_diffrn_radiation_wavelength 0.71073
_diffrn_reflns_av_R_equivalents 0.0282
_diffrn_reflns_av_sigmaI/netI 0.0160
_diffrn_reflns_limit_h_max 22
_diffrn_reflns_limit_h_min -22
_diffrn_reflns_limit_k_max 22
_diffrn_reflns_limit_k_min -18
_diffrn_reflns_limit_l_max 26
_diffrn_reflns_limit_l_min -23
_diffrn_reflns_number 36164
_diffrn_reflns_theta_full 25.65
_diffrn_reflns_theta_max 25.65
_diffrn_reflns_theta_min 1.85
_diffrn_standards_number 0
_exptl_absorpt_coefficient_mu 0.053
_exptl_absorpt_correction_T_max 0.7453
_exptl_absorpt_correction_T_min 0.7021
_exptl_absorpt_correction_type multi-scan
_exptl_absorpt_process_details 'SADABS 2008/1 (Bruker AXS, 2008)'
_exptl_crystal_colour yellow
_exptl_crystal_density_diffrn 0.845
_exptl_crystal_density_method 'not measured'
_exptl_crystal_description block
_exptl_crystal_F_000 1848
_exptl_crystal_size_max 0.55
_exptl_crystal_size_mid 0.40
_exptl_crystal_size_min 0.25
_platon_squeeze_details
;
283 electrons - approx. 16 molecules of methanol squeezed
;
_refine_diff_density_max 0.176
_refine_diff_density_min -0.137
_refine_diff_density_rms 0.030
_refine_ls_abs_structure_details 'Flack H D (1983), Acta Cryst. A39, 876-881'
_refine_ls_abs_structure_Flack 0.3(17)
_refine_ls_extinction_method none
_refine_ls_goodness_of_fit_ref 1.096
_refine_ls_hydrogen_treatment constr
_refine_ls_matrix_type full
_refine_ls_number_parameters 193
_refine_ls_number_reflns 4243
_refine_ls_number_restraints 0
_refine_ls_restrained_S_all 1.096
_refine_ls_R_factor_all 0.0465
_refine_ls_R_factor_gt 0.0427
_refine_ls_shift/su_max 0.000
_refine_ls_shift/su_mean 0.000
_refine_ls_structure_factor_coef Fsqd
_refine_ls_weighting_details 'calc w=1/[\s^2^(Fo^2^)+(0.0598P)^2^+1.0891P] where P=(Fo^2^+2Fc^2^)/3'
_refine_ls_weighting_scheme calc
_refine_ls_wR_factor_gt 0.1151
_refine_ls_wR_factor_ref 0.1172
_reflns_number_gt 3903
_reflns_number_total 4243
_reflns_threshold_expression >2sigma(I)
_cod_data_source_file c5ob02090e2.cif
_cod_data_source_block 3f
_cod_depositor_comments 'Adding full bibliography for 7154775--7154783.cif.'
_cod_original_cell_volume 6708.3(17)
_cod_database_code 7154780

loop_
_symmetry_equiv_pos_as_xyz
'x, y, z'
'x-y, x, z+1/2'
'-y, x-y, z'
'-x, -y, z+1/2'
'-x+y, -x, z'
'y, -x+y, z+1/2'
'x-y, -y, -z'
'-x, -x+y, -z'
'y, x, -z'
'-y, -x, -z+1/2'
'-x+y, y, -z+1/2'
'x, x-y, -z+1/2'

loop_
_atom_site_label
_atom_site_type_symbol
_atom_site_fract_x
_atom_site_fract_y
_atom_site_fract_z
_atom_site_U_iso_or_equiv
_atom_site_adp_type
_atom_site_occupancy
_atom_site_symmetry_multiplicity
_atom_site_calc_flag
_atom_site_refinement_flags
O1 O 0.50299(9) 0.37870(8) 0.32070(5) 0.0505(4) Uani 1 1 d .
N2 N 0.58545(10) 0.53178(9) 0.35129(6) 0.0393(3) Uani 1 1 d .
C8 C 0.52691(11) 0.42327(10) 0.42486(7) 0.0360(4) Uani 1 1 d .
C11 C 0.44046(11) 0.25972(11) 0.46035(8) 0.0403(4) Uani 1 1 d .
H11 H 0.4107 0.2036 0.4725 0.048 Uiso 1 1 calc R
C7 C 0.57373(11) 0.50976(10) 0.40755(7) 0.0357(4) Uani 1 1 d .
H7 H 0.5961 0.5508 0.4382 0.043 Uiso 1 1 calc R
C9 C 0.51500(11) 0.40193(10) 0.48613(7) 0.0366(4) Uani 1 1 d .
H9 H 0.5375 0.4443 0.5158 0.044 Uiso 1 1 calc R
C18 C 0.42431(11) 0.21229(11) 0.35334(7) 0.0436(4) Uani 1 1 d .
H18 H 0.4439 0.2272 0.3130 0.052 Uiso 1 1 calc R
C10 C 0.47107(11) 0.32015(11) 0.50481(7) 0.0371(4) Uani 1 1 d .
C13 C 0.49465(11) 0.36110(10) 0.38028(7) 0.0383(4) Uani 1 1 d .
C12 C 0.45167(12) 0.27806(11) 0.39828(8) 0.0411(4) Uani 1 1 d .
N1 N 0.76074(11) 0.62317(10) 0.36444(6) 0.0454(4) Uani 1 1 d .
C14 C 0.45565(12) 0.29454(11) 0.57241(8) 0.0441(4) Uani 1 1 d .
C4 C 0.63776(15) 0.72817(12) 0.26770(8) 0.0517(5) Uani 1 1 d .
H4A H 0.6089 0.7386 0.2343 0.062 Uiso 1 1 calc R
H4B H 0.6422 0.7639 0.3022 0.062 Uiso 1 1 calc R
C1 C 0.71792(12) 0.63948(11) 0.31493(7) 0.0421(4) Uani 1 1 d .
H1 H 0.7125 0.6043 0.2792 0.050 Uiso 1 1 calc R
C2 C 0.63264(12) 0.61889(10) 0.33678(7) 0.0380(4) Uani 1 1 d .
H2 H 0.6379 0.6521 0.3737 0.046 Uiso 1 1 calc R
C3 C 0.58733(13) 0.63743(11) 0.28715(8) 0.0444(5) Uani 1 1 d .
H3A H 0.5328 0.6257 0.3024 0.053 Uiso 1 1 calc R
H3B H 0.5783 0.6014 0.2517 0.053 Uiso 1 1 calc R
C17 C 0.36215(14) 0.24677(17) 0.58332(10) 0.0694(7) Uani 1 1 d .
H17A H 0.3512 0.2318 0.6263 0.104 Uiso 1 1 calc R
H17B H 0.3370 0.1967 0.5585 0.104 Uiso 1 1 calc R
H17C H 0.3387 0.2814 0.5721 0.104 Uiso 1 1 calc R
C15 C 0.49643(14) 0.36855(12) 0.61421(8) 0.0522(5) Uani 1 1 d .
H15A H 0.4707 0.4026 0.6087 0.078 Uiso 1 1 calc R
H15B H 0.5553 0.4011 0.6045 0.078 Uiso 1 1 calc R
H15C H 0.4897 0.3498 0.6564 0.078 Uiso 1 1 calc R
C16 C 0.49227(15) 0.23882(13) 0.58633(8) 0.0583(6) Uani 1 1 d .
H16A H 0.4796 0.2194 0.6283 0.087 Uiso 1 1 calc R
H16B H 0.5522 0.2702 0.5808 0.087 Uiso 1 1 calc R
H16C H 0.4684 0.1915 0.5588 0.087 Uiso 1 1 calc R
C6 C 0.76816(16) 0.73079(14) 0.29698(10) 0.0634(6) Uani 1 1 d .
H6A H 0.8229 0.7434 0.2816 0.076 Uiso 1 1 calc R
H6B H 0.7766 0.7658 0.3329 0.076 Uiso 1 1 calc R
C5 C 0.72157(16) 0.74940(13) 0.24732(9) 0.0625(6) Uani 1 1 d .
H5A H 0.7532 0.8086 0.2368 0.075 Uiso 1 1 calc R
H5B H 0.7172 0.7174 0.2104 0.075 Uiso 1 1 calc R
H10 H 0.5388 0.4310 0.3221 0.075 Uiso 1 1 d R

loop_
_atom_site_aniso_label
_atom_site_aniso_U_11
_atom_site_aniso_U_22
_atom_site_aniso_U_33
_atom_site_aniso_U_23
_atom_site_aniso_U_13
_atom_site_aniso_U_12
O1 0.0829(10) 0.0384(7) 0.0296(6) 0.0040(5) -0.0132(6) 0.0299(7)
N2 0.0664(10) 0.0390(7) 0.0299(7) 0.0061(6) 0.0044(7) 0.0393(8)
C8 0.0519(10) 0.0378(8) 0.0306(8) 0.0048(7) 0.0005(7) 0.0316(8)
C11 0.0447(10) 0.0370(9) 0.0388(9) 0.0047(7) 0.0005(8) 0.0201(8)
C7 0.0541(10) 0.0386(9) 0.0303(8) 0.0019(7) 0.0014(7) 0.0352(8)
C9 0.0501(10) 0.0403(9) 0.0300(8) 0.0011(7) 0.0019(7) 0.0306(8)
C18 0.0506(11) 0.0373(9) 0.0332(8) 0.0026(7) -0.0118(8) 0.0146(9)
C10 0.0452(10) 0.0410(9) 0.0318(8) 0.0065(7) 0.0025(7) 0.0266(8)
C13 0.0514(10) 0.0418(9) 0.0294(8) 0.0036(7) -0.0062(7) 0.0290(9)
C12 0.0497(10) 0.0376(9) 0.0363(9) 0.0030(7) -0.0086(8) 0.0221(8)
N1 0.0625(10) 0.0435(8) 0.0386(7) 0.0042(7) 0.0016(7) 0.0328(8)
C14 0.0549(11) 0.0427(10) 0.0325(8) 0.0078(7) 0.0097(8) 0.0229(9)
C4 0.1029(17) 0.0477(11) 0.0296(9) 0.0088(8) 0.0088(10) 0.0566(12)
C1 0.0671(12) 0.0445(10) 0.0287(8) 0.0032(7) 0.0053(8) 0.0385(9)
C2 0.0748(12) 0.0371(8) 0.0226(7) 0.0024(6) 0.0058(7) 0.0434(9)
C3 0.0765(13) 0.0413(10) 0.0340(9) 0.0026(7) -0.0008(8) 0.0435(10)
C17 0.0607(14) 0.0878(18) 0.0422(11) 0.0066(11) 0.0141(10) 0.0241(13)
C15 0.0817(15) 0.0481(11) 0.0298(8) 0.0064(8) 0.0099(9) 0.0346(11)
C16 0.0905(16) 0.0528(12) 0.0375(9) 0.0158(9) 0.0073(10) 0.0404(12)
C6 0.0828(16) 0.0562(13) 0.0576(13) 0.0227(10) 0.0245(12) 0.0396(12)
C5 0.1084(19) 0.0515(12) 0.0420(10) 0.0194(9) 0.0202(11) 0.0508(13)

loop_
_atom_type_symbol
_atom_type_description
_atom_type_scat_dispersion_real
_atom_type_scat_dispersion_imag
_atom_type_scat_source
C C 0.0033 0.0016 'International Tables Vol C Tables 4.2.6.8 and 6.1.1.4'
H H 0.0000 0.0000 'International Tables Vol C Tables 4.2.6.8 and 6.1.1.4'
N N 0.0061 0.0033 'International Tables Vol C Tables 4.2.6.8 and 6.1.1.4'
O O 0.0106 0.0060 'International Tables Vol C Tables 4.2.6.8 and 6.1.1.4'

loop_
_geom_angle_atom_site_label_1
_geom_angle_atom_site_label_2
_geom_angle_atom_site_label_3
_geom_angle
_geom_angle_site_symmetry_1
C7 N2 C2 118.82(14) .
C9 C8 C13 119.86(15) .
C9 C8 C7 119.60(15) .
C13 C8 C7 120.53(14) .
C10 C11 C12 122.70(15) .
N2 C7 C8 121.28(15) .
C10 C9 C8 121.64(15) .
N1 C18 C12 124.38(16) 3_655
C11 C10 C9 117.74(14) .
C11 C10 C14 119.39(15) .
C9 C10 C14 122.87(15) .
O1 C13 C12 118.67(15) .
O1 C13 C8 122.00(15) .
C12 C13 C8 119.33(15) .
C11 C12 C13 118.71(15) .
C11 C12 C18 120.64(15) .
C13 C12 C18 120.51(15) .
C18 N1 C1 117.39(15) 5_665
C15 C14 C17 110.14(17) .
C15 C14 C16 107.90(17) .
C17 C14 C16 109.79(17) .
C15 C14 C10 111.80(14) .
C17 C14 C10 108.25(16) .
C16 C14 C10 108.95(15) .
C5 C4 C3 111.34(15) .
N1 C1 C2 108.91(13) .
N1 C1 C6 109.13(17) .
C2 C1 C6 110.17(14) .
N2 C2 C1 109.08(12) .
N2 C2 C3 108.56(15) .
C1 C2 C3 110.35(13) .
C2 C3 C4 110.33(16) .
C1 C6 C5 109.47(19) .
C4 C5 C6 111.50(16) .

loop_
_geom_bond_atom_site_label_1
_geom_bond_atom_site_label_2
_geom_bond_distance
_geom_bond_site_symmetry_2
O1 C13 1.345(2) .
N2 C7 1.2914(19) .
N2 C2 1.451(2) .
C8 C9 1.395(2) .
C8 C13 1.409(2) .
C8 C7 1.456(2) .
C11 C10 1.387(2) .
C11 C12 1.401(2) .
C9 C10 1.391(2) .
C18 N1 1.252(2) 3_655
C18 C12 1.460(3) .
C10 C14 1.549(2) .
C13 C12 1.405(2) .
N1 C18 1.252(2) 5_665
N1 C1 1.475(2) .
C14 C15 1.516(3) .
C14 C17 1.537(3) .
C14 C16 1.540(3) .
C4 C5 1.484(3) .
C4 C3 1.537(3) .
C1 C2 1.523(3) .
C1 C6 1.536(3) .
C2 C3 1.528(2) .
C6 C5 1.545(3) .

loop_
_platon_squeeze_void_nr
_platon_squeeze_void_average_x
_platon_squeeze_void_average_y
_platon_squeeze_void_average_z
_platon_squeeze_void_volume
_platon_squeeze_void_count_electrons
_platon_squeeze_void_content
1 0.000 0.000 -0.006 1549 160 ' '
2 0.333 0.667 0.250 132 22 ' '
3 0.333 0.667 0.750 192 40 ' '
4 0.667 0.333 0.750 132 21 ' '
5 0.666 0.333 0.250 192 40 ' '
